data_7013846
loop_
_publ_author_name
'Casny, Marian'
'Rehder, Dieter'

_publ_section_title
;
 Molecular and supramolecular features of oxo-peroxovanadium complexes
 containing O3N, O2N2 and ON3 donor sets.
;
_journal_issue 5
_journal_name_full 'Dalton transactions (Cambridge, England : 2003)'
_journal_page_first 839
_journal_page_last 846
_journal_paper_doi 10.1039/b315291j
_journal_year 2004
_chemical_formula_sum 'C28 H44 N3 O9.25 V'
_chemical_formula_weight 621.60
_chemical_melting_point ?
_chemical_name_systematic
; 
Tetrabutylammonium Bis(3-hydroxypicolinato)-oxo-monoperoxovanadate(V)
;
_space_group_IT_number 14
_symmetry_cell_setting monoclinic
_symmetry_space_group_name_Hall '-P 2yn'
_symmetry_space_group_name_H-M 'P 1 21/n 1'
_atom_sites_solution_hydrogens geom
_atom_sites_solution_primary direct
_atom_sites_solution_secondary difmap
_audit_creation_method SHELXL-97
_cell_angle_alpha 90.00
_cell_angle_beta 93.500(5)
_cell_angle_gamma 90.00
_cell_formula_units_Z 4
_cell_length_a 12.553(3)
_cell_length_b 17.634(4)
_cell_length_c 14.037(4)
_cell_measurement_temperature 293(2)
_cell_measurement_theta_max 27.00
_cell_measurement_theta_min 1.54
_cell_volume 3101.4(14)
_computing_cell_refinement 'Bruker SMART'
_computing_data_collection 'Bruker SMART'
_computing_data_reduction 'Bruker SAINT'
_computing_molecular_graphics 'Bruker SHELXTL'
_computing_publication_material 'Bruker SHELXTL'
_computing_structure_refinement 'Bruker SHELXTL'
_computing_structure_solution 'Bruker SHELXTL'
_diffrn_ambient_temperature 293(2)
_diffrn_measured_fraction_theta_full 0.999
_diffrn_measured_fraction_theta_max 0.999
_diffrn_measurement_device_type 'CCD area detector'
_diffrn_measurement_method 'phi and omega scans'
_diffrn_radiation_monochromator graphite
_diffrn_radiation_source 'fine-focus sealed tube'
_diffrn_radiation_type MoK\a
_diffrn_radiation_wavelength 0.71073
_diffrn_reflns_av_R_equivalents 0.0568
_diffrn_reflns_av_sigmaI/netI 0.0675
_diffrn_reflns_limit_h_max 14
_diffrn_reflns_limit_h_min -14
_diffrn_reflns_limit_k_max 20
_diffrn_reflns_limit_k_min -20
_diffrn_reflns_limit_l_max 16
_diffrn_reflns_limit_l_min -16
_diffrn_reflns_number 31067
_diffrn_reflns_theta_full 25.00
_diffrn_reflns_theta_max 25.00
_diffrn_reflns_theta_min 2.11
_exptl_absorpt_coefficient_mu 0.375
_exptl_absorpt_correction_type none
_exptl_crystal_colour red
_exptl_crystal_density_diffrn 1.331
_exptl_crystal_density_meas ?
_exptl_crystal_density_method .
_exptl_crystal_description plate
_exptl_crystal_F_000 1320
_exptl_crystal_size_max 0.2
_exptl_crystal_size_mid 0.2
_exptl_crystal_size_min 0.05
_refine_diff_density_max 0.646
_refine_diff_density_min -0.317
_refine_diff_density_rms 0.055
_refine_ls_extinction_method none
_refine_ls_goodness_of_fit_ref 0.907
_refine_ls_hydrogen_treatment mixed
_refine_ls_matrix_type full
_refine_ls_number_parameters 407
_refine_ls_number_reflns 5464
_refine_ls_number_restraints 14
_refine_ls_restrained_S_all 0.932
_refine_ls_R_factor_all 0.0991
_refine_ls_R_factor_gt 0.0590
_refine_ls_shift/su_max 0.008
_refine_ls_shift/su_mean 0.001
_refine_ls_structure_factor_coef Fsqd
_refine_ls_weighting_details 'calc w=1/[\s^2^(Fo^2^)+(0.0846P)^2^+0.0000P] where P=(Fo^2^+2Fc^2^)/3'
_refine_ls_weighting_scheme calc
_refine_ls_wR_factor_gt 0.1443
_refine_ls_wR_factor_ref 0.1588
_reflns_number_gt 3168
_reflns_number_total 5464
_reflns_threshold_expression >2sigma(I)
_cod_data_source_file b315291j.txt
_cod_data_source_block m6arian
_cod_depositor_comments
;
The following automatic conversions were performed:
'_symmetry_cell_setting' value 'Monoclinic' changed to 'monoclinic'
according to '/home/adriana/struct/CIF-dictionaries/cif_core.dic'
dictionary named 'cif_core.dic' version 2.4.1 from 2010-06-29.

Automatic conversion script
Id: cif_fix_enum 1555 2011-01-17 13:19:09Z saulius 

The following automatic conversions were performed:

'_chemical_melting_point' value 'not measured' was changed to '?' -
the value is undefined or not given.

Automatic conversion script
Id: cif_fix_values 1569 2011-02-09 13:29:24Z adriana 
;
_cod_original_cell_volume 3101.4(13)
_cod_original_sg_symbol_H-M P2(1)/n
_cod_database_code 7013846

loop_
_symmetry_equiv_pos_as_xyz
'x, y, z'
'-x+1/2, y+1/2, -z+1/2'
'-x, -y, -z'
'x-1/2, -y-1/2, z-1/2'

loop_
_atom_site_label
_atom_site_type_symbol
_atom_site_fract_x
_atom_site_fract_y
_atom_site_fract_z
_atom_site_U_iso_or_equiv
_atom_site_adp_type
_atom_site_occupancy
_atom_site_symmetry_multiplicity
_atom_site_calc_flag
_atom_site_refinement_flags
_atom_site_disorder_assembly
_atom_site_disorder_group
V1 V 0.54450(5) 0.44428(3) 0.22006(4) 0.0492(2) Uani 1 1 d . . .
O1 O 0.4551(4) 0.4142(2) 0.1497(3) 0.0589(13) Uani 0.764(11) 1 d P . .
O2 O 0.5592(2) 0.36616(16) 0.3099(2) 0.0880(10) Uani 1 1 d . . .
O3 O 0.6265(3) 0.35748(16) 0.2391(2) 0.0824(9) Uani 1 1 d . . .
O4 O 0.6772(2) 0.49974(14) 0.29964(17) 0.0590(7) Uani 1 1 d . . .
O5 O 0.8540(2) 0.51380(19) 0.2988(2) 0.0810(9) Uani 1 1 d . . .
O6 O 0.9417(2) 0.5045(2) 0.1386(2) 0.0753(9) Uani 1 1 d D . .
O7 O 0.5137(2) 0.55734(14) 0.18279(17) 0.0555(7) Uani 1 1 d . . .
O8 O 0.4293(3) 0.66321(17) 0.2188(2) 0.0845(10) Uani 1 1 d . . .
O9 O 0.3400(3) 0.6695(2) 0.3786(3) 0.0984(11) Uani 1 1 d D . .
N1 N 0.6604(2) 0.46121(15) 0.1175(2) 0.0427(7) Uani 1 1 d . . .
N2 N 0.4496(2) 0.48511(17) 0.3307(2) 0.0473(7) Uani 1 1 d . . .
C1 C 0.6464(3) 0.4488(2) 0.0246(3) 0.0531(10) Uani 1 1 d . . .
H1A H 0.5792 0.4354 -0.0016 0.064 Uiso 1 1 calc R . .
C2 C 0.7308(3) 0.4556(2) -0.0340(3) 0.0632(11) Uani 1 1 d . . .
H2A H 0.7192 0.4481 -0.0994 0.076 Uiso 1 1 calc R . .
C3 C 0.8308(3) 0.4732(2) 0.0032(3) 0.0610(11) Uani 1 1 d . . .
H3A H 0.8880 0.4762 -0.0358 0.073 Uiso 1 1 calc R . .
C4 C 0.8450(3) 0.4863(2) 0.0997(3) 0.0515(10) Uani 1 1 d . . .
C5 C 0.7574(3) 0.4810(2) 0.1557(2) 0.0446(9) Uani 1 1 d . . .
C6 C 0.7644(3) 0.4990(2) 0.2591(3) 0.0540(10) Uani 1 1 d . . .
C7 C 0.4189(3) 0.4470(2) 0.4068(3) 0.0602(11) Uani 1 1 d . . .
H7A H 0.4352 0.3957 0.4128 0.072 Uiso 1 1 calc R . .
C8 C 0.3637(3) 0.4818(3) 0.4766(3) 0.0665(12) Uani 1 1 d . . .
H8A H 0.3439 0.4541 0.5290 0.080 Uiso 1 1 calc R . .
C9 C 0.3381(3) 0.5565(3) 0.4690(3) 0.0696(12) Uani 1 1 d . . .
H9A H 0.3024 0.5806 0.5166 0.084 Uiso 1 1 calc R . .
C10 C 0.3659(3) 0.5958(3) 0.3895(3) 0.0616(11) Uani 1 1 d . . .
C11 C 0.4219(3) 0.5584(2) 0.3215(2) 0.0477(9) Uani 1 1 d . . .
C12 C 0.4575(3) 0.5965(2) 0.2349(3) 0.0522(10) Uani 1 1 d . . .
N3 N 0.0231(3) 0.30305(17) 0.5247(2) 0.0602(9) Uani 1 1 d . . .
C111 C 0.0401(3) 0.3663(2) 0.4540(3) 0.0695(12) Uani 1 1 d . . .
H11D H -0.0289 0.3873 0.4334 0.083 Uiso 1 1 calc R . .
H11E H 0.0809 0.4063 0.4867 0.083 Uiso 1 1 calc R . .
C112 C 0.0971(4) 0.3432(3) 0.3665(3) 0.0938(16) Uani 1 1 d . . .
H11F H 0.1649 0.3200 0.3864 0.113 Uiso 1 1 calc R . .
H11G H 0.0545 0.3057 0.3308 0.113 Uiso 1 1 calc R . .
C113 C 0.1162(5) 0.4085(3) 0.3041(4) 0.1122(19) Uani 1 1 d . . .
H11H H 0.1586 0.4457 0.3405 0.135 Uiso 1 1 calc R . .
H11I H 0.0481 0.4318 0.2854 0.135 Uiso 1 1 calc R . .
C114 C 0.1717(5) 0.3893(4) 0.2162(4) 0.134(2) Uani 1 1 d . . .
H11A H 0.1917 0.4352 0.1850 0.201 Uiso 1 1 calc R . .
H11B H 0.1247 0.3604 0.1737 0.201 Uiso 1 1 calc R . .
H11C H 0.2345 0.3601 0.2332 0.201 Uiso 1 1 calc R . .
C121 C 0.1287(3) 0.2656(2) 0.5573(3) 0.0762(14) Uani 1 1 d D A .
H12D H 0.1141 0.2250 0.6012 0.091 Uiso 1 1 calc R . .
H12E H 0.1590 0.2428 0.5021 0.091 Uiso 1 1 calc R . .
C122 C 0.2106(4) 0.3171(3) 0.6048(5) 0.114(2) Uani 1 1 d D . .
H12F H 0.1942 0.3222 0.6712 0.137 Uiso 0.615(11) 1 calc PR A 1
H12G H 0.2019 0.3668 0.5758 0.137 Uiso 0.615(11) 1 calc PR A 1
H12H H 0.1762 0.3533 0.6449 0.137 Uiso 0.385(11) 1 calc PR A 2
H12I H 0.2472 0.3450 0.5570 0.137 Uiso 0.385(11) 1 calc PR A 2
C123 C 0.3269(5) 0.2953(5) 0.6026(7) 0.132(5) Uani 0.615(11) 1 d PD A 1
H12A H 0.3486 0.2988 0.5376 0.159 Uiso 0.615(11) 1 calc PR A 1
H12B H 0.3699 0.3307 0.6414 0.159 Uiso 0.615(11) 1 calc PR A 1
C124 C 0.3467(8) 0.2166(5) 0.6390(8) 0.140(5) Uani 0.615(11) 1 d PD A 1
H12C H 0.4129 0.1982 0.6169 0.209 Uiso 0.615(11) 1 calc PR A 1
H12J H 0.2895 0.1841 0.6158 0.209 Uiso 0.615(11) 1 calc PR A 1
H12K H 0.3505 0.2169 0.7075 0.209 Uiso 0.615(11) 1 calc PR A 1
C125 C 0.2912(8) 0.2690(10) 0.6658(10) 0.236(16) Uiso 0.385(11) 1 d PD A 2
H12L H 0.2992 0.2900 0.7297 0.284 Uiso 0.385(11) 1 calc PR A 2
H12M H 0.2642 0.2177 0.6705 0.284 Uiso 0.385(11) 1 calc PR A 2
C126 C 0.3989(9) 0.2673(11) 0.6225(12) 0.129(7) Uiso 0.385(11) 1 d PD A 2
H12N H 0.4497 0.2418 0.6653 0.193 Uiso 0.385(11) 1 calc PR A 2
H12O H 0.4226 0.3183 0.6123 0.193 Uiso 0.385(11) 1 calc PR A 2
H12P H 0.3928 0.2409 0.5627 0.193 Uiso 0.385(11) 1 calc PR A 2
C131 C -0.0266(3) 0.3398(2) 0.6088(3) 0.0614(11) Uani 1 1 d . . .
H13D H 0.0234 0.3769 0.6363 0.074 Uiso 1 1 calc R . .
H13E H -0.0898 0.3672 0.5850 0.074 Uiso 1 1 calc R . .
C132 C -0.0576(4) 0.2886(2) 0.6865(3) 0.0710(12) Uani 1 1 d . . .
H13F H 0.0038 0.2590 0.7095 0.085 Uiso 1 1 calc R . .
H13G H -0.1123 0.2537 0.6617 0.085 Uiso 1 1 calc R . .
C133 C -0.0994(4) 0.3336(3) 0.7683(3) 0.0808(13) Uani 1 1 d . . .
H13H H -0.0439 0.3677 0.7933 0.097 Uiso 1 1 calc R . .
H13I H -0.1593 0.3642 0.7443 0.097 Uiso 1 1 calc R . .
C134 C -0.1341(5) 0.2846(3) 0.8478(4) 0.1086(19) Uani 1 1 d . . .
H13A H -0.1721 0.3149 0.8914 0.163 Uiso 1 1 calc R . .
H13B H -0.0726 0.2625 0.8809 0.163 Uiso 1 1 calc R . .
H13C H -0.1800 0.2451 0.8220 0.163 Uiso 1 1 calc R . .
C141 C -0.0485(4) 0.2410(2) 0.4812(3) 0.0729(13) Uani 1 1 d . . .
H14D H -0.0145 0.2204 0.4266 0.087 Uiso 1 1 calc R . .
H14E H -0.0520 0.2005 0.5277 0.087 Uiso 1 1 calc R . .
C142 C -0.1595(4) 0.2625(3) 0.4495(4) 0.0967(16) Uani 1 1 d D B .
H14F H -0.1598 0.2957 0.3944 0.116 Uiso 1 1 calc R . .
H14G H -0.1937 0.2885 0.5003 0.116 Uiso 1 1 calc R . .
C143 C -0.2180(5) 0.1883(4) 0.4239(5) 0.144(3) Uani 1 1 d D . .
H14H H -0.1912 0.1679 0.3658 0.173 Uiso 0.758(16) 1 calc PR B 1
H14I H -0.2030 0.1516 0.4744 0.173 Uiso 0.758(16) 1 calc PR B 1
H14J H -0.2438 0.1898 0.3574 0.173 Uiso 0.242(16) 1 calc PR B 2
H14K H -0.1683 0.1463 0.4319 0.173 Uiso 0.242(16) 1 calc PR B 2
C144 C -0.3350(5) 0.1991(5) 0.4100(8) 0.124(4) Uani 0.758(16) 1 d PD B 1
H14L H -0.3502 0.2361 0.3608 0.186 Uiso 0.758(16) 1 calc PR B 1
H14M H -0.3625 0.2164 0.4685 0.186 Uiso 0.758(16) 1 calc PR B 1
H14N H -0.3682 0.1518 0.3916 0.186 Uiso 0.758(16) 1 calc PR B 1
C145 C -0.3109(17) 0.1751(11) 0.4854(18) 0.095(10) Uiso 0.242(16) 1 d PD B 2
H14O H -0.3574 0.2184 0.4815 0.143 Uiso 0.242(16) 1 calc PR B 2
H14P H -0.2848 0.1677 0.5504 0.143 Uiso 0.242(16) 1 calc PR B 2
H14Q H -0.3497 0.1309 0.4633 0.143 Uiso 0.242(16) 1 calc PR B 2
H1 H 0.935(3) 0.509(2) 0.1958(10) 0.077(17) Uiso 1 1 d D . .
H2 H 0.353(6) 0.679(4) 0.323(2) 0.20(4) Uiso 1 1 d D . .
O03 O 0.4660(11) 0.4177(7) 0.0969(11) 0.060(5) Uiso 0.236(11) 1 d P . .
O04 O 0.4004(13) 0.4241(8) 0.1667(11) 0.066(6) Uiso 0.236(11) 1 d P . .

loop_
_atom_site_aniso_label
_atom_site_aniso_U_11
_atom_site_aniso_U_22
_atom_site_aniso_U_33
_atom_site_aniso_U_23
_atom_site_aniso_U_13
_atom_site_aniso_U_12
V1 0.0520(4) 0.0452(4) 0.0520(4) -0.0049(3) 0.0153(3) -0.0041(3)
O1 0.056(3) 0.072(3) 0.050(3) -0.011(2) 0.012(2) -0.016(2)
O2 0.100(2) 0.066(2) 0.102(3) 0.0087(18) 0.031(2) 0.0072(18)
O3 0.125(3) 0.065(2) 0.0597(19) 0.0018(15) 0.0263(18) 0.0015(18)
O4 0.0621(18) 0.0679(19) 0.0486(16) -0.0080(13) 0.0162(13) -0.0031(14)
O5 0.0586(19) 0.120(3) 0.0637(19) -0.0225(18) -0.0025(15) -0.0126(18)
O6 0.0444(18) 0.111(3) 0.071(2) -0.004(2) 0.0102(16) -0.0053(16)
O7 0.0666(17) 0.0544(16) 0.0477(15) -0.0010(13) 0.0197(13) -0.0020(14)
O8 0.127(3) 0.061(2) 0.068(2) 0.0097(16) 0.0259(18) 0.0241(19)
O9 0.130(3) 0.089(3) 0.080(3) -0.004(2) 0.035(2) 0.044(2)
N1 0.0452(18) 0.0429(18) 0.0405(17) -0.0037(13) 0.0069(13) -0.0019(14)
N2 0.0488(18) 0.051(2) 0.0429(18) 0.0009(15) 0.0078(14) -0.0063(15)
C1 0.054(2) 0.059(2) 0.046(2) -0.0017(19) 0.0042(18) -0.0022(19)
C2 0.076(3) 0.072(3) 0.042(2) 0.000(2) 0.009(2) 0.001(2)
C3 0.060(3) 0.070(3) 0.055(3) 0.005(2) 0.021(2) 0.002(2)
C4 0.045(2) 0.057(3) 0.053(3) 0.0030(19) 0.0088(19) -0.0004(19)
C5 0.047(2) 0.044(2) 0.044(2) -0.0016(17) 0.0077(17) 0.0034(17)
C6 0.058(3) 0.052(2) 0.052(2) -0.0071(19) 0.008(2) -0.003(2)
C7 0.065(3) 0.062(3) 0.054(2) 0.004(2) 0.008(2) -0.015(2)
C8 0.062(3) 0.097(4) 0.042(2) 0.001(2) 0.016(2) -0.020(3)
C9 0.062(3) 0.094(4) 0.054(3) -0.012(3) 0.017(2) 0.007(3)
C10 0.065(3) 0.068(3) 0.052(3) -0.002(2) 0.010(2) 0.014(2)
C11 0.047(2) 0.055(2) 0.041(2) -0.0046(19) 0.0059(17) 0.0046(19)
C12 0.060(3) 0.049(2) 0.047(2) 0.000(2) 0.0043(19) 0.004(2)
N3 0.068(2) 0.0443(19) 0.070(2) 0.0009(17) 0.0251(18) 0.0051(17)
C111 0.078(3) 0.048(3) 0.084(3) 0.017(2) 0.014(2) 0.000(2)
C112 0.111(4) 0.080(3) 0.095(4) 0.026(3) 0.049(3) 0.008(3)
C113 0.118(4) 0.124(5) 0.095(4) 0.057(4) 0.006(3) -0.002(4)
C114 0.128(5) 0.177(7) 0.101(5) 0.068(5) 0.035(4) -0.006(5)
C121 0.082(3) 0.064(3) 0.087(3) 0.022(3) 0.038(3) 0.029(3)
C122 0.057(3) 0.123(5) 0.163(6) 0.049(4) 0.003(3) 0.004(3)
C123 0.097(8) 0.185(13) 0.116(9) -0.025(8) 0.017(7) 0.040(8)
C124 0.183(12) 0.080(7) 0.165(11) -0.019(7) 0.091(9) -0.035(8)
C131 0.063(3) 0.053(2) 0.070(3) -0.011(2) 0.016(2) 0.006(2)
C132 0.081(3) 0.063(3) 0.072(3) -0.004(2) 0.033(2) 0.004(2)
C133 0.090(3) 0.077(3) 0.077(3) -0.014(3) 0.021(3) 0.004(3)
C134 0.138(5) 0.105(4) 0.089(4) -0.011(3) 0.060(4) 0.010(4)
C141 0.085(3) 0.053(3) 0.084(3) -0.017(2) 0.037(3) -0.011(2)
C142 0.087(4) 0.095(4) 0.110(4) -0.044(3) 0.024(3) -0.016(3)
C143 0.112(5) 0.134(6) 0.186(7) -0.084(5) -0.003(5) -0.025(4)
C144 0.136(8) 0.096(6) 0.134(10) -0.035(6) -0.040(6) 0.005(5)

loop_
_atom_type_symbol
_atom_type_description
_atom_type_scat_dispersion_real
_atom_type_scat_dispersion_imag
_atom_type_scat_source
C C 0.0033 0.0016 'International Tables Vol C Tables 4.2.6.8 and 6.1.1.4'
H H 0.0000 0.0000 'International Tables Vol C Tables 4.2.6.8 and 6.1.1.4'
N N 0.0061 0.0033 'International Tables Vol C Tables 4.2.6.8 and 6.1.1.4'
O O 0.0106 0.0060 'International Tables Vol C Tables 4.2.6.8 and 6.1.1.4'
V V 0.3005 0.5294 'International Tables Vol C Tables 4.2.6.8 and 6.1.1.4'

loop_
_geom_angle_atom_site_label_1
_geom_angle_atom_site_label_2
_geom_angle_atom_site_label_3
_geom_angle
_geom_angle_site_symmetry_1
_geom_angle_site_symmetry_3
_geom_angle_publ_flag
O1 V1 O3 100.6(2) . . ?
O1 V1 O2 102.5(2) . . ?
O3 V1 O2 42.56(12) . . ?
O1 V1 O04 21.4(4) . . ?
O3 V1 O04 113.5(4) . . ?
O2 V1 O04 100.1(4) . . ?
O1 V1 O03 20.3(4) . . ?
O3 V1 O03 99.9(4) . . ?
O2 V1 O03 115.8(4) . . ?
O04 V1 O03 39.2(6) . . ?
O1 V1 O7 92.98(19) . . ?
O3 V1 O7 156.25(12) . . ?
O2 V1 O7 151.70(12) . . ?
O04 V1 O7 85.7(4) . . ?
O03 V1 O7 86.2(4) . . ?
O1 V1 N1 96.66(19) . . ?
O3 V1 N1 79.46(12) . . ?
O2 V1 N1 121.08(13) . . ?
O04 V1 N1 115.0(5) . . ?
O03 V1 N1 76.6(4) . . ?
O7 V1 N1 79.67(10) . . ?
O1 V1 N2 99.5(2) . . ?
O3 V1 N2 120.12(12) . . ?
O2 V1 N2 78.14(13) . . ?
O04 V1 N2 78.2(5) . . ?
O03 V1 N2 116.2(4) . . ?
O7 V1 N2 76.00(11) . . ?
N1 V1 N2 151.34(11) . . ?
O1 V1 O4 170.21(19) . . ?
O3 V1 O4 84.04(12) . . ?
O2 V1 O4 86.79(12) . . ?
O04 V1 O4 160.3(5) . . ?
O03 V1 O4 150.7(4) . . ?
O7 V1 O4 79.88(10) . . ?
N1 V1 O4 75.59(10) . . ?
N2 V1 O4 85.37(10) . . ?
O04 O1 O03 120.2(19) . . ?
O04 O1 V1 110.8(12) . . ?
O03 O1 V1 115.2(11) . . ?
O3 O2 V1 68.15(18) . . ?
O2 O3 V1 69.29(19) . . ?
C6 O4 V1 114.8(2) . . ?
C4 O6 H1 106(3) . . ?
C12 O7 V1 118.8(2) . . ?
C10 O9 H2 104(6) . . ?
C1 N1 C5 119.9(3) . . ?
C1 N1 V1 126.0(2) . . ?
C5 N1 V1 114.0(2) . . ?
C7 N2 C11 118.4(3) . . ?
C7 N2 V1 127.6(3) . . ?
C11 N2 V1 114.0(2) . . ?
N1 C1 C2 120.7(4) . . ?
N1 C1 H1A 119.7 . . ?
C2 C1 H1A 119.7 . . ?
C3 C2 C1 120.7(4) . . ?
C3 C2 H2A 119.6 . . ?
C1 C2 H2A 119.6 . . ?
C2 C3 C4 118.4(4) . . ?
C2 C3 H3A 120.8 . . ?
C4 C3 H3A 120.8 . . ?
O6 C4 C3 120.1(4) . . ?
O6 C4 C5 120.8(4) . . ?
C3 C4 C5 119.1(4) . . ?
N1 C5 C4 121.2(3) . . ?
N1 C5 C6 116.3(3) . . ?
C4 C5 C6 122.5(3) . . ?
O5 C6 O4 125.2(4) . . ?
O5 C6 C5 118.6(4) . . ?
O4 C6 C5 116.2(3) . . ?
N2 C7 C8 121.6(4) . . ?
N2 C7 H7A 119.2 . . ?
C8 C7 H7A 119.2 . . ?
C9 C8 C7 120.2(4) . . ?
C9 C8 H8A 119.9 . . ?
C7 C8 H8A 119.9 . . ?
C8 C9 C10 118.8(4) . . ?
C8 C9 H9A 120.6 . . ?
C10 C9 H9A 120.6 . . ?
O9 C10 C9 120.5(4) . . ?
O9 C10 C11 120.7(4) . . ?
C9 C10 C11 118.8(4) . . ?
N2 C11 C10 122.1(3) . . ?
N2 C11 C12 115.3(3) . . ?
C10 C11 C12 122.6(4) . . ?
O8 C12 O7 125.3(4) . . ?
O8 C12 C11 118.8(4) . . ?
O7 C12 C11 115.9(3) . . ?
C131 N3 C111 106.0(3) . . ?
C131 N3 C141 111.1(3) . . ?
C111 N3 C141 111.7(3) . . ?
C131 N3 C121 110.1(3) . . ?
C111 N3 C121 111.1(3) . . ?
C141 N3 C121 106.9(3) . . ?
C112 C111 N3 115.1(3) . . ?
C112 C111 H11D 108.5 . . ?
N3 C111 H11D 108.5 . . ?
C112 C111 H11E 108.5 . . ?
N3 C111 H11E 108.5 . . ?
H11D C111 H11E 107.5 . . ?
C113 C112 C111 111.9(4) . . ?
C113 C112 H11F 109.2 . . ?
C111 C112 H11F 109.2 . . ?
C113 C112 H11G 109.2 . . ?
C111 C112 H11G 109.2 . . ?
H11F C112 H11G 107.9 . . ?
C112 C113 C114 114.5(5) . . ?
C112 C113 H11H 108.6 . . ?
C114 C113 H11H 108.6 . . ?
C112 C113 H11I 108.6 . . ?
C114 C113 H11I 108.6 . . ?
H11H C113 H11I 107.6 . . ?
C113 C114 H11A 109.5 . . ?
C113 C114 H11B 109.5 . . ?
H11A C114 H11B 109.5 . . ?
C113 C114 H11C 109.5 . . ?
H11A C114 H11C 109.5 . . ?
H11B C114 H11C 109.5 . . ?
C122 C121 N3 115.6(4) . . ?
C122 C121 H12D 108.4 . . ?
N3 C121 H12D 108.4 . . ?
C122 C121 H12E 108.4 . . ?
N3 C121 H12E 108.4 . . ?
H12D C121 H12E 107.5 . . ?
C121 C122 C123 118.3(5) . . ?
C121 C122 C125 108.9(7) . . ?
C123 C122 C125 43.0(6) . . ?
C121 C122 H12F 107.7 . . ?
C123 C122 H12F 107.7 . . ?
C125 C122 H12F 71.8 . . ?
C121 C122 H12G 107.7 . . ?
C123 C122 H12G 107.7 . . ?
C125 C122 H12G 141.6 . . ?
H12F C122 H12G 107.1 . . ?
C121 C122 H12H 109.9 . . ?
C123 C122 H12H 130.1 . . ?
C125 C122 H12H 109.9 . . ?
H12F C122 H12H 41.7 . . ?
H12G C122 H12H 66.8 . . ?
C121 C122 H12I 109.9 . . ?
C123 C122 H12I 67.4 . . ?
C125 C122 H12I 109.9 . . ?
H12F C122 H12I 138.9 . . ?
H12G C122 H12I 45.3 . . ?
H12H C122 H12I 108.3 . . ?
C124 C123 C122 111.7(6) . . ?
C124 C123 H12A 109.3 . . ?
C122 C123 H12A 109.3 . . ?
C124 C123 H12B 109.3 . . ?
C122 C123 H12B 109.3 . . ?
H12A C123 H12B 107.9 . . ?
C126 C125 C122 111.2(7) . . ?
C126 C125 H12L 109.4 . . ?
C122 C125 H12L 109.4 . . ?
C126 C125 H12M 109.4 . . ?
C122 C125 H12M 109.4 . . ?
H12L C125 H12M 108.0 . . ?
C125 C126 H12N 109.5 . . ?
C125 C126 H12O 109.5 . . ?
H12N C126 H12O 109.5 . . ?
C125 C126 H12P 109.5 . . ?
H12N C126 H12P 109.5 . . ?
H12O C126 H12P 109.5 . . ?
C132 C131 N3 116.8(3) . . ?
C132 C131 H13D 108.1 . . ?
N3 C131 H13D 108.1 . . ?
C132 C131 H13E 108.1 . . ?
N3 C131 H13E 108.1 . . ?
H13D C131 H13E 107.3 . . ?
C131 C132 C133 110.8(4) . . ?
C131 C132 H13F 109.5 . . ?
C133 C132 H13F 109.5 . . ?
C131 C132 H13G 109.5 . . ?
C133 C132 H13G 109.5 . . ?
H13F C132 H13G 108.1 . . ?
C134 C133 C132 113.1(4) . . ?
C134 C133 H13H 109.0 . . ?
C132 C133 H13H 109.0 . . ?
C134 C133 H13I 109.0 . . ?
C132 C133 H13I 109.0 . . ?
H13H C133 H13I 107.8 . . ?
C133 C134 H13A 109.5 . . ?
C133 C134 H13B 109.5 . . ?
H13A C134 H13B 109.5 . . ?
C133 C134 H13C 109.5 . . ?
H13A C134 H13C 109.5 . . ?
H13B C134 H13C 109.5 . . ?
C142 C141 N3 117.2(3) . . ?
C142 C141 H14D 108.0 . . ?
N3 C141 H14D 108.0 . . ?
C142 C141 H14E 108.0 . . ?
N3 C141 H14E 108.0 . . ?
H14D C141 H14E 107.2 . . ?
C141 C142 C143 106.2(4) . . ?
C141 C142 H14F 110.5 . . ?
C143 C142 H14F 110.5 . . ?
C141 C142 H14G 110.5 . . ?
C143 C142 H14G 110.5 . . ?
H14F C142 H14G 108.7 . . ?
C144 C143 C145 45.7(10) . . ?
C144 C143 C142 112.2(5) . . ?
C145 C143 C142 111.8(7) . . ?
C144 C143 H14H 109.2 . . ?
C145 C143 H14H 138.0 . . ?
C142 C143 H14H 109.2 . . ?
C144 C143 H14I 109.2 . . ?
C145 C143 H14I 66.5 . . ?
C142 C143 H14I 109.2 . . ?
H14H C143 H14I 107.9 . . ?
C144 C143 H14J 66.4 . . ?
C145 C143 H14J 109.2 . . ?
C142 C143 H14J 109.2 . . ?
H14H C143 H14J 46.7 . . ?
H14I C143 H14J 139.6 . . ?
C144 C143 H14K 137.6 . . ?
C145 C143 H14K 109.3 . . ?
C142 C143 H14K 109.2 . . ?
H14H C143 H14K 64.0 . . ?
H14I C143 H14K 46.5 . . ?
H14J C143 H14K 107.9 . . ?
C143 C144 H14L 109.5 . . ?
C143 C144 H14M 109.5 . . ?
C143 C144 H14N 109.5 . . ?
C143 C145 H14O 109.5 . . ?
C143 C145 H14P 109.5 . . ?
H14O C145 H14P 109.5 . . ?
C143 C145 H14Q 109.5 . . ?
H14O C145 H14Q 109.5 . . ?
H14P C145 H14Q 109.5 . . ?
O1 O03 O04 29.8(10) . . ?
O1 O03 V1 44.5(9) . . ?
O04 O03 V1 68.5(8) . . ?
O1 O04 O03 30.0(10) . . ?
O1 O04 V1 47.8(10) . . ?
O03 O04 V1 72.3(9) . . ?

loop_
_geom_bond_atom_site_label_1
_geom_bond_atom_site_label_2
_geom_bond_distance
_geom_bond_site_symmetry_2
_geom_bond_publ_flag
V1 O1 1.543(5) . ?
V1 O3 1.855(3) . ?
V1 O2 1.869(3) . ?
V1 O04 1.947(15) . ?
V1 O03 1.993(14) . ?
V1 O7 2.091(3) . ?
V1 N1 2.129(3) . ?
V1 N2 2.139(3) . ?
V1 O4 2.180(3) . ?
O1 O04 0.760(14) . ?
O1 O03 0.765(13) . ?
O2 O3 1.352(4) . ?
O4 C6 1.264(4) . ?
O5 C6 1.251(4) . ?
O6 C4 1.339(4) . ?
O6 H1 0.816(10) . ?
O7 C12 1.255(4) . ?
O8 C12 1.245(4) . ?
O9 C10 1.346(5) . ?
O9 H2 0.822(11) . ?
N1 C1 1.324(4) . ?
N1 C5 1.346(4) . ?
N2 C7 1.340(4) . ?
N2 C11 1.342(4) . ?
C1 C2 1.385(5) . ?
C1 H1A 0.9300 . ?
C2 C3 1.366(5) . ?
C2 H2A 0.9300 . ?
C3 C4 1.375(5) . ?
C3 H3A 0.9300 . ?
C4 C5 1.393(5) . ?
C5 C6 1.483(5) . ?
C7 C8 1.378(5) . ?
C7 H7A 0.9300 . ?
C8 C9 1.358(6) . ?
C8 H8A 0.9300 . ?
C9 C10 1.378(6) . ?
C9 H9A 0.9300 . ?
C10 C11 1.386(5) . ?
C11 C12 1.482(5) . ?
N3 C131 1.515(4) . ?
N3 C111 1.517(5) . ?
N3 C141 1.521(5) . ?
N3 C121 1.526(5) . ?
C111 C112 1.516(6) . ?
C111 H11D 0.9700 . ?
C111 H11E 0.9700 . ?
C112 C113 1.475(6) . ?
C112 H11F 0.9700 . ?
C112 H11G 0.9700 . ?
C113 C114 1.493(7) . ?
C113 H11H 0.9700 . ?
C113 H11I 0.9700 . ?
C114 H11A 0.9600 . ?
C114 H11B 0.9600 . ?
C114 H11C 0.9600 . ?
C121 C122 1.497(6) . ?
C121 H12D 0.9700 . ?
C121 H12E 0.9700 . ?
C122 C123 1.512(5) . ?
C122 C125 1.538(5) . ?
C122 H12F 0.9700 . ?
C122 H12G 0.9700 . ?
C122 H12H 0.9700 . ?
C122 H12I 0.9700 . ?
C123 C124 1.495(5) . ?
C123 H12A 0.9700 . ?
C123 H12B 0.9700 . ?
C124 H12C 0.9600 . ?
C124 H12J 0.9600 . ?
C124 H12K 0.9600 . ?
C125 C126 1.516(5) . ?
C125 H12L 0.9700 . ?
C125 H12M 0.9700 . ?
C126 H12N 0.9600 . ?
C126 H12O 0.9600 . ?
C126 H12P 0.9600 . ?
C131 C132 1.486(5) . ?
C131 H13D 0.9700 . ?
C131 H13E 0.9700 . ?
C132 C133 1.516(5) . ?
C132 H13F 0.9700 . ?
C132 H13G 0.9700 . ?
C133 C134 1.496(6) . ?
C133 H13H 0.9700 . ?
C133 H13I 0.9700 . ?
C134 H13A 0.9600 . ?
C134 H13B 0.9600 . ?
C134 H13C 0.9600 . ?
C141 C142 1.487(6) . ?
C141 H14D 0.9700 . ?
C141 H14E 0.9700 . ?
C142 C143 1.533(6) . ?
C142 H14F 0.9700 . ?
C142 H14G 0.9700 . ?
C143 C144 1.483(5) . ?
C143 C145 1.511(5) . ?
C143 H14H 0.9700 . ?
C143 H14I 0.9700 . ?
C143 H14J 0.9700 . ?
C143 H14K 0.9700 . ?
C144 H14L 0.9600 . ?
C144 H14M 0.9600 . ?
C144 H14N 0.9600 . ?
C145 H14O 0.9600 . ?
C145 H14P 0.9600 . ?
C145 H14Q 0.9600 . ?
O03 O04 1.32(2) . ?

loop_
_geom_hbond_atom_site_label_D
_geom_hbond_atom_site_label_H
_geom_hbond_atom_site_label_A
_geom_hbond_distance_DH
_geom_hbond_distance_HA
_geom_hbond_distance_DA
_geom_hbond_angle_DHA
_geom_hbond_site_symmetry_A
O6 H1 O5 0.816(10) 1.82(2) 2.569(4) 152(4) .
O9 H2 O8 0.822(11) 1.82(4) 2.570(4) 151(8) .
